data_7026600
loop_
_publ_author_name
'Lian, Zhe'
'Xu, Xiaofeng'
'Sun, Hongjian'
'Chen, Yue'
'Zheng, Tingting'
'Li, Xiaoyan'

_publ_section_title
;
 Imine-assisted C-F bond activation using low-valent cobalt compounds
 supported by trimethylphosphine ligands and formation of novel organic
 fluorides.
;
_journal_issue 40
_journal_name_full 'Dalton transactions (Cambridge, England : 2003)'
_journal_page_first 9523
_journal_page_last 9529
_journal_paper_doi 10.1039/c0dt00526f
_journal_volume 39
_journal_year 2010
_chemical_formula_moiety 'C21 H32 Co F2 N P2, C21 H20 F2 N2, C5 H12'
_chemical_formula_sum 'C47 H64 Co F4 N3 P2'
_chemical_formula_weight 867.88
_chemical_name_systematic
;
?
;
_space_group_IT_number 14
_symmetry_cell_setting monoclinic
_symmetry_space_group_name_Hall '-P 2ybc'
_symmetry_space_group_name_H-M 'P 1 21/c 1'
_atom_sites_solution_hydrogens geom
_atom_sites_solution_primary direct
_atom_sites_solution_secondary difmap
_audit_creation_method SHELXL-97
_cell_angle_alpha 90.00
_cell_angle_beta 102.235(7)
_cell_angle_gamma 90.00
_cell_formula_units_Z 4
_cell_length_a 12.7602(13)
_cell_length_b 22.376(2)
_cell_length_c 17.1926(18)
_cell_measurement_reflns_used 5110
_cell_measurement_temperature 298(2)
_cell_measurement_theta_max 22.51
_cell_measurement_theta_min 2.57
_cell_volume 4797.4(8)
_computing_cell_refinement 'Bruker SMART'
_computing_data_collection 'Bruker SMART'
_computing_data_reduction 'Bruker SAINT'
_computing_molecular_graphics 'Bruker SHELXTL'
_computing_publication_material 'Bruker SHELXTL'
_computing_structure_refinement 'SHELXL-97 (Sheldrick, 1997)'
_computing_structure_solution 'SHELXS-97 (Sheldrick, 1990)'
_diffrn_ambient_temperature 298(2)
_diffrn_measured_fraction_theta_full 0.995
_diffrn_measured_fraction_theta_max 0.995
_diffrn_measurement_device_type 'CCD area detector'
_diffrn_measurement_method 'phi and omega scans'
_diffrn_radiation_monochromator graphite
_diffrn_radiation_source 'fine-focus sealed tube'
_diffrn_radiation_type MoK\a
_diffrn_radiation_wavelength 0.71073
_diffrn_reflns_av_R_equivalents 0.0329
_diffrn_reflns_av_sigmaI/netI 0.0409
_diffrn_reflns_limit_h_max 15
_diffrn_reflns_limit_h_min -14
_diffrn_reflns_limit_k_max 26
_diffrn_reflns_limit_k_min -24
_diffrn_reflns_limit_l_max 20
_diffrn_reflns_limit_l_min -19
_diffrn_reflns_number 22121
_diffrn_reflns_theta_full 25.05
_diffrn_reflns_theta_max 25.05
_diffrn_reflns_theta_min 1.52
_exptl_absorpt_coefficient_mu 0.473
_exptl_absorpt_correction_type none
_exptl_crystal_colour red
_exptl_crystal_density_diffrn 1.202
_exptl_crystal_density_meas 1.202
_exptl_crystal_density_method 'not measured'
_exptl_crystal_description block
_exptl_crystal_F_000 1840
_exptl_crystal_size_max 0.15
_exptl_crystal_size_mid 0.12
_exptl_crystal_size_min 0.10
_refine_diff_density_max 0.260
_refine_diff_density_min -0.215
_refine_diff_density_rms 0.041
_refine_ls_extinction_method none
_refine_ls_goodness_of_fit_ref 1.004
_refine_ls_hydrogen_treatment constr
_refine_ls_matrix_type full
_refine_ls_number_parameters 514
_refine_ls_number_reflns 8448
_refine_ls_number_restraints 7
_refine_ls_restrained_S_all 1.016
_refine_ls_R_factor_all 0.0798
_refine_ls_R_factor_gt 0.0455
_refine_ls_shift/su_max 0.001
_refine_ls_shift/su_mean 0.000
_refine_ls_structure_factor_coef Fsqd
_refine_ls_weighting_details 'calc w=1/[\s^2^(Fo^2^)+(0.0681P)^2^+1.0906P] where P=(Fo^2^+2Fc^2^)/3'
_refine_ls_weighting_scheme calc
_refine_ls_wR_factor_gt 0.1136
_refine_ls_wR_factor_ref 0.1363
_reflns_number_gt 5551
_reflns_number_total 8448
_reflns_threshold_expression >2sigma(I)
_cod_data_source_file c0dt00526f.txt
_cod_data_source_block 071205e
_cod_depositor_comments
;
The following automatic conversions were performed:

'_symmetry_cell_setting' value 'Monoclinic' changed to 'monoclinic'
according to /home/saulius/struct/CIF-dictionaries/cif_core.dic
dictionary named 'cif_core.dic' version 2.4.2 from 2011-04-26.

Automatic conversion script
Id: cif_fix_values 1891 2012-01-12 08:04:46Z andrius 
;
_cod_original_cell_volume 4797.3(8)
_cod_original_sg_symbol_H-M P2(1)/c
_cod_database_code 7026600

loop_
_symmetry_equiv_pos_as_xyz
'x, y, z'
'-x, y+1/2, -z+1/2'
'-x, -y, -z'
'x, -y-1/2, z-1/2'

loop_
_atom_site_label
_atom_site_type_symbol
_atom_site_fract_x
_atom_site_fract_y
_atom_site_fract_z
_atom_site_U_iso_or_equiv
_atom_site_adp_type
_atom_site_occupancy
_atom_site_symmetry_multiplicity
_atom_site_calc_flag
_atom_site_refinement_flags
Co1 Co 1.03027(3) 0.278239(16) 0.06930(2) 0.05410(14) Uani 1 1 d .
P1 P 1.10933(7) 0.35707(4) 0.13563(5) 0.0665(2) Uani 1 1 d .
P2 P 0.96138(8) 0.20217(4) -0.00725(5) 0.0714(3) Uani 1 1 d .
F1 F 0.90364(13) 0.32557(7) 0.02197(9) 0.0645(4) Uani 1 1 d .
F2 F 1.18320(18) 0.13871(10) 0.30129(13) 0.1035(7) Uani 1 1 d .
F3 F 0.4987(2) 0.03741(17) 0.3351(2) 0.1554(13) Uani 1 1 d .
F4 F 0.79594(19) 0.04968(11) 0.54786(14) 0.1060(7) Uani 1 1 d .
N1 N 0.96292(18) 0.25008(9) 0.16098(12) 0.0499(5) Uani 1 1 d .
N2 N 0.7819(3) 0.11085(13) 0.39354(17) 0.0855(9) Uani 1 1 d .
H2 H 0.8306 0.1313 0.4246 0.103 Uiso 1 1 calc R
N3 N 0.6687(3) 0.15309(13) 0.46974(17) 0.0948(10) Uani 1 1 d .
H3 H 0.7137 0.1525 0.5147 0.114 Uiso 1 1 calc R
C1 C 1.1467(2) 0.22973(13) 0.12033(18) 0.0600(7) Uani 1 1 d .
C2 C 1.1279(2) 0.20184(12) 0.18979(17) 0.0595(7) Uani 1 1 d .
C3 C 1.2046(3) 0.16423(15) 0.2344(2) 0.0761(9) Uani 1 1 d .
C4 C 1.3003(3) 0.15252(18) 0.2146(3) 0.0935(12) Uani 1 1 d .
H4 H 1.3505 0.1272 0.2452 0.112 Uiso 1 1 calc R
C5 C 1.3192(3) 0.17959(19) 0.1477(3) 0.0961(12) Uani 1 1 d .
H5 H 1.3839 0.1721 0.1328 0.115 Uiso 1 1 calc R
C6 C 1.2465(3) 0.21754(16) 0.1014(2) 0.0816(10) Uani 1 1 d .
H6 H 1.2638 0.2354 0.0569 0.098 Uiso 1 1 calc R
C7 C 1.0263(2) 0.21483(12) 0.20838(16) 0.0574(7) Uani 1 1 d .
H7 H 1.0067 0.1985 0.2529 0.069 Uiso 1 1 calc R
C8 C 0.8587(2) 0.26160(12) 0.17637(15) 0.0517(7) Uani 1 1 d .
C9 C 0.8149(2) 0.31785(13) 0.16357(16) 0.0574(7) Uani 1 1 d .
H9 H 0.8525 0.3481 0.1442 0.069 Uiso 1 1 calc R
C10 C 0.7155(3) 0.32940(15) 0.17952(19) 0.0720(9) Uani 1 1 d .
H10 H 0.6871 0.3677 0.1708 0.086 Uiso 1 1 calc R
C11 C 0.6568(3) 0.28588(18) 0.2080(2) 0.0790(10) Uani 1 1 d .
C12 C 0.7005(3) 0.22989(17) 0.2191(2) 0.0779(10) Uani 1 1 d .
H12 H 0.6622 0.1997 0.2377 0.093 Uiso 1 1 calc R
C13 C 0.7996(3) 0.21694(14) 0.20357(17) 0.0639(8) Uani 1 1 d .
H13 H 0.8270 0.1784 0.2113 0.077 Uiso 1 1 calc R
C14 C 1.0991(3) 0.30378(17) -0.0200(2) 0.0872(11) Uani 1 1 d .
H14A H 1.1615 0.3274 0.0009 0.131 Uiso 1 1 calc R
H14B H 1.0491 0.3271 -0.0576 0.131 Uiso 1 1 calc R
H14C H 1.1197 0.2691 -0.0460 0.131 Uiso 1 1 calc R
C15 C 1.0896(3) 0.36655(19) 0.2361(2) 0.1030(13) Uani 1 1 d .
H15A H 1.1314 0.3998 0.2606 0.155 Uiso 1 1 calc R
H15B H 1.1119 0.3310 0.2663 0.155 Uiso 1 1 calc R
H15C H 1.0151 0.3739 0.2347 0.155 Uiso 1 1 calc R
C16 C 1.0651(4) 0.42749(16) 0.0878(3) 0.1163(15) Uani 1 1 d .
H16A H 0.9907 0.4335 0.0880 0.174 Uiso 1 1 calc R
H16B H 1.0746 0.4268 0.0339 0.174 Uiso 1 1 calc R
H16C H 1.1067 0.4595 0.1161 0.174 Uiso 1 1 calc R
C17 C 1.2549(3) 0.36222(19) 0.1544(3) 0.1021(13) Uani 1 1 d .
H17A H 1.2772 0.4010 0.1756 0.153 Uiso 1 1 calc R
H17B H 1.2785 0.3564 0.1055 0.153 Uiso 1 1 calc R
H17C H 1.2859 0.3320 0.1920 0.153 Uiso 1 1 calc R
C18 C 0.8689(4) 0.2236(2) -0.0977(2) 0.1245(17) Uani 1 1 d .
H18A H 0.9044 0.2497 -0.1282 0.187 Uiso 1 1 calc R
H18B H 0.8086 0.2439 -0.0847 0.187 Uiso 1 1 calc R
H18C H 0.8446 0.1885 -0.1285 0.187 Uiso 1 1 calc R
C19 C 0.8799(4) 0.15027(19) 0.0353(3) 0.1304(18) Uani 1 1 d .
H19A H 0.8183 0.1707 0.0459 0.196 Uiso 1 1 calc R
H19B H 0.9214 0.1344 0.0841 0.196 Uiso 1 1 calc R
H19C H 0.8570 0.1182 -0.0015 0.196 Uiso 1 1 calc R
C20 C 1.0523(4) 0.1515(3) -0.0404(4) 0.164(3) Uani 1 1 d .
H20A H 1.0122 0.1225 -0.0759 0.246 Uiso 1 1 calc R
H20B H 1.0952 0.1315 0.0047 0.246 Uiso 1 1 calc R
H20C H 1.0981 0.1735 -0.0678 0.246 Uiso 1 1 calc R
C21 C 0.5463(3) 0.3003(2) 0.2241(3) 0.1328(19) Uani 1 1 d .
H21A H 0.4920 0.2815 0.1846 0.199 Uiso 1 1 calc R
H21B H 0.5356 0.3428 0.2221 0.199 Uiso 1 1 calc R
H21C H 0.5420 0.2858 0.2759 0.199 Uiso 1 1 calc R
C22 C 0.6774(3) 0.10774(15) 0.4113(2) 0.0835(10) Uani 1 1 d .
H22 H 0.6250 0.1172 0.3624 0.100 Uiso 1 1 calc R
C23 C 0.6508(3) 0.04646(18) 0.4387(2) 0.0815(10) Uani 1 1 d .
C24 C 0.5645(4) 0.0125(3) 0.3992(4) 0.1140(17) Uani 1 1 d .
C25 C 0.5413(6) -0.0424(4) 0.4216(6) 0.164(4) Uani 1 1 d .
H25 H 0.4820 -0.0625 0.3926 0.197 Uiso 1 1 calc R
C26 C 0.6030(8) -0.0689(3) 0.4860(6) 0.166(4) Uani 1 1 d .
H26 H 0.5865 -0.1071 0.5007 0.199 Uiso 1 1 calc R
C27 C 0.6923(5) -0.0384(2) 0.5306(4) 0.131(2) Uani 1 1 d .
H27 H 0.7362 -0.0554 0.5752 0.157 Uiso 1 1 calc R
C28 C 0.7113(4) 0.01884(18) 0.5042(3) 0.0919(12) Uani 1 1 d .
C29 C 0.5908(3) 0.19758(15) 0.45657(18) 0.0687(8) Uani 1 1 d .
C30 C 0.4942(3) 0.19322(18) 0.4028(2) 0.0876(10) Uani 1 1 d .
H30 H 0.4783 0.1586 0.3727 0.105 Uiso 1 1 calc R
C31 C 0.4209(3) 0.2392(2) 0.3929(2) 0.0927(11) Uani 1 1 d .
H31 H 0.3565 0.2346 0.3561 0.111 Uiso 1 1 calc R
C32 C 0.4392(3) 0.29127(18) 0.4348(2) 0.0816(10) Uani 1 1 d .
C33 C 0.5346(3) 0.29521(17) 0.4893(2) 0.0841(10) Uani 1 1 d .
H33 H 0.5496 0.3298 0.5196 0.101 Uiso 1 1 calc R
C34 C 0.6091(3) 0.24961(15) 0.5007(2) 0.0768(9) Uani 1 1 d .
H34 H 0.6725 0.2539 0.5386 0.092 Uiso 1 1 calc R
C35 C 0.3584(3) 0.3421(2) 0.4212(3) 0.1180(15) Uani 1 1 d .
H35A H 0.3613 0.3631 0.4703 0.177 Uiso 1 1 calc R
H35B H 0.2877 0.3262 0.4025 0.177 Uiso 1 1 calc R
H35C H 0.3753 0.3691 0.3823 0.177 Uiso 1 1 calc R
C36 C 0.8081(4) 0.08274(14) 0.3293(2) 0.0774(10) Uani 1 1 d .
C37 C 0.9136(4) 0.08189(15) 0.3212(2) 0.0913(11) Uani 1 1 d .
H37 H 0.9667 0.0991 0.3603 0.110 Uiso 1 1 calc R
C38 C 0.9407(4) 0.05567(17) 0.2553(3) 0.1056(14) Uani 1 1 d .
H38 H 1.0122 0.0557 0.2513 0.127 Uiso 1 1 calc R
C39 C 0.8663(6) 0.02963(18) 0.1957(3) 0.1117(16) Uani 1 1 d .
C40 C 0.7643(5) 0.03054(19) 0.2043(2) 0.1106(15) Uani 1 1 d .
H40 H 0.7120 0.0130 0.1649 0.133 Uiso 1 1 calc R
C41 C 0.7331(4) 0.05642(17) 0.2693(2) 0.0972(12) Uani 1 1 d .
H41 H 0.6612 0.0560 0.2724 0.117 Uiso 1 1 calc R
C42 C 0.8988(6) -0.0007(2) 0.1238(3) 0.152(2) Uani 1 1 d .
H42A H 0.9686 0.0129 0.1195 0.227 Uiso 1 1 calc R
H42B H 0.8477 0.0093 0.0761 0.227 Uiso 1 1 calc R
H42C H 0.9002 -0.0433 0.1311 0.227 Uiso 1 1 calc R
C43 C 0.7932(15) 0.4800(7) 0.2754(13) 0.394(12) Uani 1 1 d D
H43A H 0.8310 0.5148 0.2991 0.591 Uiso 1 1 calc R
H43B H 0.7527 0.4899 0.2233 0.591 Uiso 1 1 calc R
H43C H 0.8437 0.4490 0.2712 0.591 Uiso 1 1 calc R
C44 C 0.7203(18) 0.4592(8) 0.3250(11) 0.424(16) Uani 1 1 d D
H44A H 0.6484 0.4566 0.2925 0.509 Uiso 1 1 calc R
H44B H 0.7416 0.4193 0.3441 0.509 Uiso 1 1 calc R
C45 C 0.7182(16) 0.4974(7) 0.3927(10) 0.52(2) Uani 1 1 d D
H45A H 0.7047 0.5387 0.3764 0.625 Uiso 1 1 calc R
H45B H 0.7851 0.4951 0.4318 0.625 Uiso 1 1 calc R
C46 C 0.621(2) 0.4703(11) 0.4270(15) 0.63(3) Uani 1 1 d D
H46A H 0.6131 0.4276 0.4175 0.753 Uiso 1 1 calc R
H46B H 0.6295 0.4780 0.4836 0.753 Uiso 1 1 calc R
C47 C 0.5297(14) 0.5032(14) 0.3810(14) 0.66(3) Uani 1 1 d D
H47A H 0.4665 0.4787 0.3735 0.992 Uiso 1 1 calc R
H47B H 0.5441 0.5136 0.3301 0.992 Uiso 1 1 calc R
H47C H 0.5185 0.5389 0.4090 0.992 Uiso 1 1 calc R

loop_
_atom_site_aniso_label
_atom_site_aniso_U_11
_atom_site_aniso_U_22
_atom_site_aniso_U_33
_atom_site_aniso_U_23
_atom_site_aniso_U_13
_atom_site_aniso_U_12
Co1 0.0650(3) 0.0501(2) 0.0481(2) -0.00139(16) 0.01423(17) 0.00207(18)
P1 0.0630(5) 0.0566(5) 0.0810(6) -0.0079(4) 0.0178(4) -0.0092(4)
P2 0.0945(7) 0.0630(5) 0.0522(5) -0.0135(4) 0.0053(4) 0.0060(5)
F1 0.0749(11) 0.0613(10) 0.0563(9) 0.0095(8) 0.0120(8) 0.0081(8)
F2 0.1125(16) 0.0996(15) 0.0856(15) 0.0253(12) -0.0076(12) 0.0251(13)
F3 0.0978(19) 0.186(3) 0.171(3) -0.099(3) 0.0020(19) -0.0263(19)
F4 0.1053(16) 0.1011(16) 0.1074(16) 0.0243(13) 0.0132(13) -0.0030(14)
N1 0.0588(14) 0.0426(12) 0.0458(12) -0.0016(10) 0.0059(11) -0.0007(11)
N2 0.101(2) 0.083(2) 0.0711(19) -0.0131(15) 0.0169(17) -0.0252(17)
N3 0.114(2) 0.080(2) 0.0717(18) -0.0263(15) -0.0223(17) 0.0224(18)
C1 0.0651(19) 0.0527(17) 0.0614(18) -0.0100(14) 0.0113(15) 0.0044(14)
C2 0.0658(19) 0.0492(16) 0.0585(18) -0.0076(13) 0.0019(15) 0.0023(14)
C3 0.082(2) 0.067(2) 0.069(2) -0.0041(17) -0.0086(18) 0.0108(19)
C4 0.083(3) 0.087(3) 0.097(3) -0.016(2) -0.013(2) 0.026(2)
C5 0.070(2) 0.102(3) 0.113(3) -0.031(3) 0.011(2) 0.020(2)
C6 0.073(2) 0.088(3) 0.084(2) -0.0085(19) 0.0186(19) 0.014(2)
C7 0.0676(19) 0.0535(17) 0.0488(16) 0.0015(13) 0.0071(14) -0.0022(15)
C8 0.0554(17) 0.0580(17) 0.0401(14) 0.0027(12) 0.0061(12) -0.0018(14)
C9 0.0599(18) 0.0550(17) 0.0579(17) 0.0048(13) 0.0138(14) -0.0006(14)
C10 0.069(2) 0.071(2) 0.077(2) 0.0071(17) 0.0170(17) 0.0071(17)
C11 0.061(2) 0.097(3) 0.081(2) 0.010(2) 0.0185(17) -0.0021(19)
C12 0.066(2) 0.089(3) 0.080(2) 0.0215(19) 0.0181(18) -0.014(2)
C13 0.068(2) 0.0613(18) 0.0606(18) 0.0140(14) 0.0093(15) -0.0040(16)
C14 0.104(3) 0.095(3) 0.072(2) 0.0084(19) 0.042(2) 0.005(2)
C15 0.105(3) 0.108(3) 0.098(3) -0.051(2) 0.026(2) -0.034(2)
C16 0.116(3) 0.056(2) 0.166(4) -0.001(2) 0.007(3) -0.012(2)
C17 0.072(2) 0.098(3) 0.137(4) -0.018(3) 0.026(2) -0.024(2)
C18 0.171(5) 0.113(3) 0.068(3) -0.010(2) -0.024(3) -0.003(3)
C19 0.203(5) 0.087(3) 0.096(3) -0.028(2) 0.020(3) -0.061(3)
C20 0.144(4) 0.153(5) 0.185(5) -0.113(4) 0.013(4) 0.030(4)
C21 0.070(3) 0.158(4) 0.184(5) 0.031(4) 0.058(3) 0.010(3)
C22 0.100(3) 0.071(2) 0.067(2) -0.0224(17) -0.0089(19) 0.008(2)
C23 0.076(2) 0.078(2) 0.095(3) -0.032(2) 0.027(2) -0.011(2)
C24 0.091(3) 0.114(4) 0.148(5) -0.066(3) 0.052(3) -0.024(3)
C25 0.153(6) 0.122(6) 0.260(10) -0.101(6) 0.142(7) -0.070(5)
C26 0.222(9) 0.074(4) 0.266(10) -0.051(5) 0.193(8) -0.053(5)
C27 0.179(5) 0.078(3) 0.173(5) 0.006(3) 0.120(5) 0.005(3)
C28 0.099(3) 0.072(3) 0.121(3) -0.015(2) 0.059(3) -0.012(2)
C29 0.077(2) 0.066(2) 0.0585(18) -0.0034(15) 0.0057(16) -0.0037(18)
C30 0.082(2) 0.087(3) 0.087(3) -0.019(2) 0.001(2) -0.011(2)
C31 0.066(2) 0.116(3) 0.089(3) -0.009(2) -0.001(2) -0.002(2)
C32 0.074(2) 0.095(3) 0.077(2) 0.005(2) 0.020(2) 0.012(2)
C33 0.094(3) 0.077(2) 0.078(2) -0.0074(18) 0.011(2) 0.006(2)
C34 0.082(2) 0.071(2) 0.069(2) -0.0065(17) -0.0008(17) 0.0015(19)
C35 0.102(3) 0.133(4) 0.117(3) 0.010(3) 0.017(3) 0.036(3)
C36 0.121(3) 0.0501(18) 0.059(2) 0.0022(15) 0.016(2) -0.010(2)
C37 0.127(4) 0.055(2) 0.093(3) 0.0086(19) 0.027(3) -0.009(2)
C38 0.154(4) 0.065(2) 0.110(3) 0.008(2) 0.056(3) 0.005(3)
C39 0.199(6) 0.058(2) 0.087(3) 0.008(2) 0.051(4) 0.012(3)
C40 0.175(5) 0.082(3) 0.070(3) -0.011(2) 0.015(3) 0.003(3)
C41 0.137(4) 0.080(3) 0.072(2) -0.010(2) 0.014(2) -0.007(2)
C42 0.278(7) 0.085(3) 0.113(4) -0.004(3) 0.090(4) 0.027(4)
C43 0.39(2) 0.258(15) 0.53(4) 0.011(18) 0.09(2) -0.135(14)
C44 0.67(5) 0.262(19) 0.268(19) -0.049(18) -0.05(2) -0.02(2)
C45 0.92(6) 0.28(2) 0.27(2) 0.126(16) -0.08(3) -0.10(3)
C46 0.61(4) 0.52(4) 0.60(5) 0.30(4) -0.21(4) -0.16(3)
C47 0.39(2) 1.06(8) 0.44(3) 0.42(4) -0.13(2) -0.16(3)

loop_
_atom_type_symbol
_atom_type_description
_atom_type_scat_dispersion_real
_atom_type_scat_dispersion_imag
_atom_type_scat_source
C C 0.0033 0.0016 'International Tables Vol C Tables 4.2.6.8 and 6.1.1.4'
H H 0.0000 0.0000 'International Tables Vol C Tables 4.2.6.8 and 6.1.1.4'
N N 0.0061 0.0033 'International Tables Vol C Tables 4.2.6.8 and 6.1.1.4'
F F 0.0171 0.0103 'International Tables Vol C Tables 4.2.6.8 and 6.1.1.4'
P P 0.1023 0.0942 'International Tables Vol C Tables 4.2.6.8 and 6.1.1.4'
Co Co 0.3494 0.9721 'International Tables Vol C Tables 4.2.6.8 and 6.1.1.4'

loop_
_geom_angle_atom_site_label_1
_geom_angle_atom_site_label_2
_geom_angle_atom_site_label_3
_geom_angle
C1 Co1 F1 175.64(11)
C1 Co1 C14 95.15(15)
F1 Co1 C14 89.12(12)
C1 Co1 N1 83.30(11)
F1 Co1 N1 92.43(8)
C14 Co1 N1 178.34(13)
C1 Co1 P2 90.48(9)
F1 Co1 P2 88.86(6)
C14 Co1 P2 86.98(12)
N1 Co1 P2 92.43(6)
C1 Co1 P1 89.49(9)
F1 Co1 P1 91.65(6)
C14 Co1 P1 86.66(12)
N1 Co1 P1 93.91(6)
P2 Co1 P1 173.61(4)
C15 P1 C16 103.8(2)
C15 P1 C17 99.6(2)
C16 P1 C17 103.5(2)
C15 P1 Co1 116.28(13)
C16 P1 Co1 113.18(15)
C17 P1 Co1 118.44(14)
C20 P2 C18 104.0(3)
C20 P2 C19 100.8(3)
C18 P2 C19 101.1(2)
C20 P2 Co1 118.09(17)
C18 P2 Co1 114.35(15)
C19 P2 Co1 116.20(13)
C7 N1 C8 118.4(2)
C7 N1 Co1 111.44(19)
C8 N1 Co1 130.08(17)
C36 N2 C22 123.1(3)
C36 N2 H2 118.4
C22 N2 H2 118.4
C29 N3 C22 123.1(3)
C29 N3 H3 118.5
C22 N3 H3 118.5
C6 C1 C2 115.7(3)
C6 C1 Co1 131.5(3)
C2 C1 Co1 112.8(2)
C3 C2 C1 120.5(3)
C3 C2 C7 124.4(3)
C1 C2 C7 115.1(3)
C4 C3 F2 118.8(3)
C4 C3 C2 122.9(4)
F2 C3 C2 118.3(3)
C3 C4 C5 117.0(4)
C3 C4 H4 121.5
C5 C4 H4 121.5
C4 C5 C6 122.8(4)
C4 C5 H5 118.6
C6 C5 H5 118.6
C5 C6 C1 121.2(4)
C5 C6 H6 119.4
C1 C6 H6 119.4
N1 C7 C2 117.4(3)
N1 C7 H7 121.3
C2 C7 H7 121.3
C9 C8 C13 118.7(3)
C9 C8 N1 119.7(2)
C13 C8 N1 121.5(3)
C8 C9 C10 120.0(3)
C8 C9 H9 120.0
C10 C9 H9 120.0
C9 C10 C11 122.0(3)
C9 C10 H10 119.0
C11 C10 H10 119.0
C12 C11 C10 117.4(3)
C12 C11 C21 122.2(3)
C10 C11 C21 120.4(4)
C11 C12 C13 122.0(3)
C11 C12 H12 119.0
C13 C12 H12 119.0
C12 C13 C8 120.0(3)
C12 C13 H13 120.0
C8 C13 H13 120.0
Co1 C14 H14A 109.5
Co1 C14 H14B 109.5
H14A C14 H14B 109.5
Co1 C14 H14C 109.5
H14A C14 H14C 109.5
H14B C14 H14C 109.5
P1 C15 H15A 109.5
P1 C15 H15B 109.5
H15A C15 H15B 109.5
P1 C15 H15C 109.5
H15A C15 H15C 109.5
H15B C15 H15C 109.5
P1 C16 H16A 109.5
P1 C16 H16B 109.5
H16A C16 H16B 109.5
P1 C16 H16C 109.5
H16A C16 H16C 109.5
H16B C16 H16C 109.5
P1 C17 H17A 109.5
P1 C17 H17B 109.5
H17A C17 H17B 109.5
P1 C17 H17C 109.5
H17A C17 H17C 109.5
H17B C17 H17C 109.5
P2 C18 H18A 109.5
P2 C18 H18B 109.5
H18A C18 H18B 109.5
P2 C18 H18C 109.5
H18A C18 H18C 109.5
H18B C18 H18C 109.5
P2 C19 H19A 109.5
P2 C19 H19B 109.5
H19A C19 H19B 109.5
P2 C19 H19C 109.5
H19A C19 H19C 109.5
H19B C19 H19C 109.5
P2 C20 H20A 109.5
P2 C20 H20B 109.5
H20A C20 H20B 109.5
P2 C20 H20C 109.5
H20A C20 H20C 109.5
H20B C20 H20C 109.5
C11 C21 H21A 109.5
C11 C21 H21B 109.5
H21A C21 H21B 109.5
C11 C21 H21C 109.5
H21A C21 H21C 109.5
H21B C21 H21C 109.5
N2 C22 N3 109.0(3)
N2 C22 C23 113.1(3)
N3 C22 C23 111.3(3)
N2 C22 H22 107.7
N3 C22 H22 107.7
C23 C22 H22 107.7
C28 C23 C24 113.9(5)
C28 C23 C22 122.7(3)
C24 C23 C22 123.4(5)
C25 C24 F3 118.3(6)
C25 C24 C23 124.1(7)
F3 C24 C23 117.5(5)
C24 C25 C26 120.8(8)
C24 C25 H25 119.6
C26 C25 H25 119.6
C25 C26 C27 119.8(7)
C25 C26 H26 120.1
C27 C26 H26 120.1
C28 C27 C26 116.4(6)
C28 C27 H27 121.8
C26 C27 H27 121.8
F4 C28 C23 117.8(3)
F4 C28 C27 117.2(5)
C23 C28 C27 125.0(5)
C30 C29 C34 116.8(3)
C30 C29 N3 124.4(3)
C34 C29 N3 118.8(3)
C31 C30 C29 121.2(3)
C31 C30 H30 119.4
C29 C30 H30 119.4
C32 C31 C30 122.5(4)
C32 C31 H31 118.8
C30 C31 H31 118.8
C31 C32 C33 116.3(4)
C31 C32 C35 121.6(4)
C33 C32 C35 122.1(4)
C32 C33 C34 122.3(4)
C32 C33 H33 118.8
C34 C33 H33 118.8
C33 C34 C29 120.9(3)
C33 C34 H34 119.6
C29 C34 H34 119.6
C32 C35 H35A 109.5
C32 C35 H35B 109.5
H35A C35 H35B 109.5
C32 C35 H35C 109.5
H35A C35 H35C 109.5
H35B C35 H35C 109.5
N2 C36 C41 123.2(4)
N2 C36 C37 119.7(4)
C41 C36 C37 117.0(4)
C36 C37 C38 120.4(4)
C36 C37 H37 119.8
C38 C37 H37 119.8
C39 C38 C37 122.6(5)
C39 C38 H38 118.7
C37 C38 H38 118.7
C40 C39 C38 116.5(4)
C40 C39 C42 121.8(6)
C38 C39 C42 121.7(6)
C39 C40 C41 123.0(5)
C39 C40 H40 118.5
C41 C40 H40 118.5
C36 C41 C40 120.4(4)
C36 C41 H41 119.8
C40 C41 H41 119.8
C39 C42 H42A 109.5
C39 C42 H42B 109.5
H42A C42 H42B 109.5
C39 C42 H42C 109.5
H42A C42 H42C 109.5
H42B C42 H42C 109.5
C44 C43 H43A 109.5
C44 C43 H43B 109.5
H43A C43 H43B 109.5
C44 C43 H43C 109.5
H43A C43 H43C 109.5
H43B C43 H43C 109.5
C45 C44 C43 113.8(15)
C45 C44 H44A 108.8
C43 C44 H44A 108.8
C45 C44 H44B 108.8
C43 C44 H44B 108.8
H44A C44 H44B 107.7
C44 C45 C46 102.7(14)
C44 C45 H45A 111.2
C46 C45 H45A 111.2
C44 C45 H45B 111.2
C46 C45 H45B 111.2
H45A C45 H45B 109.1
C47 C46 C45 101.5(13)
C47 C46 H46A 111.5
C45 C46 H46A 111.5
C47 C46 H46B 111.5
C45 C46 H46B 111.5
H46A C46 H46B 109.3
C46 C47 H47A 109.5
C46 C47 H47B 109.5
H47A C47 H47B 109.5
C46 C47 H47C 109.5
H47A C47 H47C 109.5
H47B C47 H47C 109.5

loop_
_geom_bond_atom_site_label_1
_geom_bond_atom_site_label_2
_geom_bond_distance
Co1 C1 1.898(3)
Co1 F1 1.9589(16)
Co1 C14 2.007(3)
Co1 N1 2.048(2)
Co1 P2 2.2161(9)
Co1 P1 2.2231(9)
P1 C15 1.811(4)
P1 C16 1.811(4)
P1 C17 1.821(4)
P2 C20 1.799(4)
P2 C18 1.807(4)
P2 C19 1.813(4)
F2 C3 1.363(4)
F3 C24 1.355(6)
F4 C28 1.364(5)
N1 C7 1.289(3)
N1 C8 1.433(3)
N2 C36 1.373(4)
N2 C22 1.431(5)
N2 H2 0.8600
N3 C29 1.391(4)
N3 C22 1.449(4)
N3 H3 0.8600
C1 C6 1.407(4)
C1 C2 1.412(4)
C2 C3 1.391(4)
C2 C7 1.430(4)
C3 C4 1.360(5)
C4 C5 1.365(6)
C4 H4 0.9300
C5 C6 1.379(5)
C5 H5 0.9300
C6 H6 0.9300
C7 H7 0.9300
C8 C9 1.375(4)
C8 C13 1.391(4)
C9 C10 1.378(4)
C9 H9 0.9300
C10 C11 1.380(4)
C10 H10 0.9300
C11 C12 1.368(5)
C11 C21 1.527(5)
C12 C13 1.377(4)
C12 H12 0.9300
C13 H13 0.9300
C14 H14A 0.9600
C14 H14B 0.9600
C14 H14C 0.9600
C15 H15A 0.9600
C15 H15B 0.9600
C15 H15C 0.9600
C16 H16A 0.9600
C16 H16B 0.9600
C16 H16C 0.9600
C17 H17A 0.9600
C17 H17B 0.9600
C17 H17C 0.9600
C18 H18A 0.9600
C18 H18B 0.9600
C18 H18C 0.9600
C19 H19A 0.9600
C19 H19B 0.9600
C19 H19C 0.9600
C20 H20A 0.9600
C20 H20B 0.9600
C20 H20C 0.9600
C21 H21A 0.9600
C21 H21B 0.9600
C21 H21C 0.9600
C22 C23 1.512(5)
C22 H22 0.9800
C23 C28 1.371(6)
C23 C24 1.390(6)
C24 C25 1.339(9)
C25 C26 1.351(10)
C25 H25 0.9300
C26 C27 1.408(10)
C26 H26 0.9300
C27 C28 1.396(6)
C27 H27 0.9300
C29 C30 1.378(5)
C29 C34 1.382(4)
C30 C31 1.377(5)
C30 H30 0.9300
C31 C32 1.363(5)
C31 H31 0.9300
C32 C33 1.373(5)
C32 C35 1.519(5)
C33 C34 1.380(5)
C33 H33 0.9300
C34 H34 0.9300
C35 H35A 0.9600
C35 H35B 0.9600
C35 H35C 0.9600
C36 C41 1.382(5)
C36 C37 1.382(5)
C37 C38 1.383(6)
C37 H37 0.9300
C38 C39 1.370(6)
C38 H38 0.9300
C39 C40 1.340(6)
C39 C42 1.542(6)
C40 C41 1.390(6)
C40 H40 0.9300
C41 H41 0.9300
C42 H42A 0.9600
C42 H42B 0.9600
C42 H42C 0.9600
C43 C44 1.465(15)
C43 H43A 0.9600
C43 H43B 0.9600
C43 H43C 0.9600
C44 C45 1.449(15)
C44 H44A 0.9700
C44 H44B 0.9700
C45 C46 1.606(16)
C45 H45A 0.9700
C45 H45B 0.9700
C46 C47 1.458(16)
C46 H46A 0.9700
C46 H46B 0.9700
C47 H47A 0.9600
C47 H47B 0.9600
C47 H47C 0.9600

loop_
_geom_hbond_atom_site_label_D
_geom_hbond_atom_site_label_H
_geom_hbond_atom_site_label_A
_geom_hbond_distance_DH
_geom_hbond_distance_HA
_geom_hbond_distance_DA
_geom_hbond_angle_DHA
_geom_hbond_site_symmetry_A
N3 H3 F4 0.86 2.54 2.978(4) 112.5 .
N3 H3 F1 0.86 2.45 2.980(4) 120.6 4_566
N2 H2 F1 0.86 1.99 2.803(3) 158.5 4_566
